data_7214727
loop_
_publ_author_name
'Qin, Jie'
'Qin, Na'
'Geng, Cui-Hong'
'Ma, Jian-Ping'
'Liu, Qi-Kui'
'Wu, Dan'
'Zhao, Chao-Wei'
'Dong, Yu-Bin'

_publ_section_title
;
 Coordination polymer-templated photoinduced [2 + 2] dimerization of
 pyridine-based derivative
;
_journal_issue 24
_journal_name_full CrystEngComm
_journal_page_first 8499
_journal_paper_doi 10.1039/c2ce25561h
_journal_volume 14
_journal_year 2012
_chemical_formula_sum 'C32 H28 N4 O8 Zn'
_chemical_formula_weight 661.95
_chemical_name_systematic
;
?
;
_space_group_IT_number 2
_symmetry_cell_setting triclinic
_symmetry_space_group_name_Hall '-P 1'
_symmetry_space_group_name_H-M 'P -1'
_atom_sites_solution_hydrogens geom
_atom_sites_solution_primary direct
_atom_sites_solution_secondary difmap
_audit_creation_method SHELXL-97
_cell_angle_alpha 109.512(4)
_cell_angle_beta 103.074(4)
_cell_angle_gamma 91.406(4)
_cell_formula_units_Z 2
_cell_length_a 9.160(3)
_cell_length_b 13.013(4)
_cell_length_c 13.708(4)
_cell_measurement_reflns_used 2090
_cell_measurement_temperature 298(2)
_cell_measurement_theta_max 23.195
_cell_measurement_theta_min 2.462
_cell_volume 1491.3(8)
_computing_cell_refinement 'Bruker SMART'
_computing_data_collection 'Bruker SMART'
_computing_data_reduction 'Bruker SAINT'
_computing_molecular_graphics 'Bruker SHELXTL'
_computing_publication_material 'Bruker SHELXTL'
_computing_structure_refinement 'SHELXL-97 (Sheldrick, 1997)'
_computing_structure_solution 'SHELXS-97 (Sheldrick, 1990)'
_diffrn_ambient_temperature 298(2)
_diffrn_measured_fraction_theta_full 0.978
_diffrn_measured_fraction_theta_max 0.978
_diffrn_measurement_device_type 'CCD area detector'
_diffrn_measurement_method 'phi and omega scans'
_diffrn_radiation_monochromator graphite
_diffrn_radiation_source 'fine-focus sealed tube'
_diffrn_radiation_type MoK\a
_diffrn_radiation_wavelength 0.71073
_diffrn_reflns_av_R_equivalents 0.0245
_diffrn_reflns_av_sigmaI/netI 0.0598
_diffrn_reflns_limit_h_max 11
_diffrn_reflns_limit_h_min -10
_diffrn_reflns_limit_k_max 15
_diffrn_reflns_limit_k_min -12
_diffrn_reflns_limit_l_max 16
_diffrn_reflns_limit_l_min -16
_diffrn_reflns_number 7839
_diffrn_reflns_theta_full 25.49
_diffrn_reflns_theta_max 25.49
_diffrn_reflns_theta_min 1.67
_exptl_absorpt_coefficient_mu 0.883
_exptl_absorpt_correction_T_max 0.9327
_exptl_absorpt_correction_T_min 0.8363
_exptl_absorpt_correction_type multi-scan
_exptl_absorpt_process_details sadabs
_exptl_crystal_colour courlorless
_exptl_crystal_density_diffrn 1.474
_exptl_crystal_density_method 'not measured'
_exptl_crystal_description block
_exptl_crystal_F_000 684
_exptl_crystal_size_max 0.21
_exptl_crystal_size_mid 0.17
_exptl_crystal_size_min 0.08
_refine_diff_density_max 0.550
_refine_diff_density_min -0.322
_refine_diff_density_rms 0.085
_refine_ls_extinction_method none
_refine_ls_goodness_of_fit_ref 1.051
_refine_ls_hydrogen_treatment constr
_refine_ls_matrix_type full
_refine_ls_number_parameters 415
_refine_ls_number_reflns 5438
_refine_ls_number_restraints 0
_refine_ls_restrained_S_all 1.051
_refine_ls_R_factor_all 0.0669
_refine_ls_R_factor_gt 0.0529
_refine_ls_shift/su_max 0.000
_refine_ls_shift/su_mean 0.000
_refine_ls_structure_factor_coef Fsqd
_refine_ls_weighting_details 'calc w=1/[\s^2^(Fo^2^)+(0.0730P)^2^+0.6503P] where P=(Fo^2^+2Fc^2^)/3'
_refine_ls_weighting_scheme calc
_refine_ls_wR_factor_gt 0.1308
_refine_ls_wR_factor_ref 0.1404
_reflns_number_gt 4400
_reflns_number_total 5438
_reflns_threshold_expression >2sigma(I)
_cod_data_source_file c2ce25561h.txt
_cod_data_source_block 5
_cod_depositor_comments
;
The following automatic conversions were performed:

'_symmetry_cell_setting' value 'Triclinic' changed to 'triclinic'
according to
/usr/data/users/saulius/automatic-downloads/retrospective/RSC/lib/dictionaries/cif_core.dic
dictionary named 'cif_core.dic' version 2.4.2 from 2011-04-26.

Automatic conversion script
Id: cif_fix_values 2281 2013-09-26 08:29:07Z andrius 
;
_cod_original_cell_volume 1491.3(7)
_cod_original_sg_symbol_H-M P-1
_cod_database_code 7214727

loop_
_symmetry_equiv_pos_as_xyz
'x, y, z'
'-x, -y, -z'

loop_
_atom_site_label
_atom_site_type_symbol
_atom_site_fract_x
_atom_site_fract_y
_atom_site_fract_z
_atom_site_U_iso_or_equiv
_atom_site_adp_type
_atom_site_occupancy
_atom_site_symmetry_multiplicity
_atom_site_calc_flag
_atom_site_refinement_flags
C1 C 0.4306(5) 0.3565(3) 0.2592(3) 0.0401(9) Uani 1 1 d .
C2 C 0.3928(6) 0.4323(3) 0.2093(4) 0.0585(13) Uani 1 1 d .
H2 H 0.3897 0.5050 0.2502 0.070 Uiso 1 1 calc R
C3 C 0.3600(6) 0.4011(4) 0.0998(4) 0.0592(13) Uani 1 1 d .
H3 H 0.3343 0.4522 0.0667 0.071 Uiso 1 1 calc R
C4 C 0.3656(5) 0.2933(3) 0.0395(3) 0.0467(10) Uani 1 1 d .
H4 H 0.3440 0.2717 -0.0346 0.056 Uiso 1 1 calc R
C5 C 0.4028(4) 0.2179(3) 0.0882(3) 0.0338(8) Uani 1 1 d .
H5 H 0.4078 0.1458 0.0464 0.041 Uiso 1 1 calc R
C6 C 0.4332(4) 0.2463(3) 0.1988(3) 0.0312(8) Uani 1 1 d .
C7 C 0.4739(4) 0.1633(3) 0.2542(3) 0.0276(8) Uani 1 1 d .
C8 C 0.4595(4) 0.2089(3) 0.3707(3) 0.0313(8) Uani 1 1 d .
H8 H 0.5195 0.1703 0.4133 0.038 Uiso 1 1 calc R
C9 C 0.4834(5) 0.3307(3) 0.4313(3) 0.0405(9) Uani 1 1 d .
C10 C 0.2935(4) 0.1578(3) 0.3308(3) 0.0319(8) Uani 1 1 d .
H10 H 0.2298 0.2091 0.3080 0.038 Uiso 1 1 calc R
C11 C 0.2266(5) 0.1177(3) 0.4027(3) 0.0403(9) Uani 1 1 d .
C12 C 0.3330(4) -0.0542(3) 0.3349(3) 0.0365(9) Uani 1 1 d .
C13 C 0.3659(5) -0.1510(4) 0.3534(4) 0.0521(12) Uani 1 1 d .
H13 H 0.3356 -0.1661 0.4080 0.063 Uiso 1 1 calc R
C14 C 0.4414(6) -0.2232(4) 0.2927(4) 0.0546(12) Uani 1 1 d .
H14 H 0.4648 -0.2871 0.3063 0.065 Uiso 1 1 calc R
C15 C 0.4837(5) -0.2018(3) 0.2106(4) 0.0509(11) Uani 1 1 d .
H15 H 0.5339 -0.2521 0.1678 0.061 Uiso 1 1 calc R
C16 C 0.4519(4) -0.1058(3) 0.1913(3) 0.0362(9) Uani 1 1 d .
H16 H 0.4810 -0.0923 0.1355 0.043 Uiso 1 1 calc R
C17 C 0.3771(4) -0.0293(3) 0.2541(3) 0.0290(8) Uani 1 1 d .
C18 C 0.3336(4) 0.0746(3) 0.2325(3) 0.0285(8) Uani 1 1 d .
C19 C 0.2130(4) 0.0478(3) 0.1261(3) 0.0280(8) Uani 1 1 d .
C20 C 0.6268(4) 0.1262(3) 0.2390(3) 0.0315(8) Uani 1 1 d .
C21 C 0.7741(5) 0.2678(3) 0.0804(4) 0.0496(11) Uani 1 1 d .
H21 H 0.7132 0.2177 0.0178 0.060 Uiso 1 1 calc R
C22 C 0.7687(6) 0.3776(4) 0.0975(4) 0.0604(13) Uani 1 1 d .
H22 H 0.7064 0.4002 0.0466 0.072 Uiso 1 1 calc R
C23 C 0.8549(6) 0.4537(4) 0.1892(5) 0.0625(14) Uani 1 1 d .
C24 C 0.9459(7) 0.4141(4) 0.2617(5) 0.089(2) Uani 1 1 d .
H24 H 1.0073 0.4624 0.3251 0.107 Uiso 1 1 calc R
C25 C 0.9440(6) 0.3028(3) 0.2385(4) 0.0649(15) Uani 1 1 d .
H25 H 1.0036 0.2776 0.2884 0.078 Uiso 1 1 calc R
C26 C 0.8470(7) 0.5752(4) 0.2109(6) 0.089(2) Uani 1 1 d .
H26A H 0.7782 0.5843 0.1500 0.107 Uiso 1 1 calc R
H26B H 0.8049 0.6051 0.2722 0.107 Uiso 1 1 calc R
C27 C 0.9949(5) 0.6403(4) 0.2320(4) 0.0595(13) Uani 1 1 d .
H27A H 1.0552 0.5976 0.1866 0.071 Uiso 1 1 calc R
H27B H 1.0496 0.6572 0.3058 0.071 Uiso 1 1 calc R
C28 C 0.9694(5) 0.7453(3) 0.2100(4) 0.0445(10) Uani 1 1 d .
C29 C 1.0084(5) 0.7624(3) 0.1258(4) 0.0495(11) Uani 1 1 d .
H29 H 1.0607 0.7117 0.0852 0.059 Uiso 1 1 calc R
C30 C 0.9715(5) 0.8534(3) 0.1000(4) 0.0431(10) Uani 1 1 d .
H30 H 0.9983 0.8623 0.0416 0.052 Uiso 1 1 calc R
C31 C 0.8609(5) 0.9146(3) 0.2393(3) 0.0392(9) Uani 1 1 d .
H31 H 0.8108 0.9673 0.2798 0.047 Uiso 1 1 calc R
C32 C 0.8937(5) 0.8241(3) 0.2676(3) 0.0461(10) Uani 1 1 d .
H32 H 0.8646 0.8161 0.3257 0.055 Uiso 1 1 calc R
N1 N 0.4641(4) 0.3940(3) 0.3710(3) 0.0483(9) Uani 1 1 d .
H1 H 0.4729 0.4637 0.4037 0.058 Uiso 1 1 calc R
N2 N 0.2506(4) 0.0158(3) 0.3998(3) 0.0433(8) Uani 1 1 d .
H2A H 0.2129 -0.0088 0.4407 0.052 Uiso 1 1 calc R
N3 N 0.8616(3) 0.2296(2) 0.1485(3) 0.0351(7) Uani 1 1 d .
N4 N 0.8980(3) 0.9297(2) 0.1564(3) 0.0333(7) Uani 1 1 d .
O1 O 0.7362(3) 0.1606(2) 0.3186(2) 0.0481(7) Uani 1 1 d .
O2 O 0.6343(3) 0.0691(2) 0.1465(2) 0.0355(6) Uani 1 1 d .
O3 O 0.2480(3) -0.01509(19) 0.04437(19) 0.0341(6) Uani 1 1 d .
O4 O 0.0923(3) 0.0888(2) 0.1281(2) 0.0386(6) Uani 1 1 d .
O5 O 0.5123(4) 0.3684(2) 0.5289(2) 0.0596(9) Uani 1 1 d .
O6 O 0.1552(4) 0.1758(3) 0.4622(3) 0.0616(9) Uani 1 1 d .
O7 O 0.1370(8) 0.6246(5) 0.5110(6) 0.071(2) Uani 0.50 1 d P
H7A H 0.0418 0.6249 0.4978 0.107 Uiso 0.50 1 d PR
H7B H 0.1853 0.5686 0.4986 0.107 Uiso 0.50 1 d PR
O8 O 0.8757(4) 0.0971(3) 0.4860(3) 0.0723(11) Uani 1 1 d .
H8A H 0.8225 0.1183 0.4384 0.108 Uiso 1 1 d R
H8B H 0.9689 0.1041 0.4878 0.108 Uiso 1 1 d R
O9 O 0.1691(9) 0.4168(6) 0.5234(8) 0.103(3) Uani 0.50 1 d P
H9B H 0.2274 0.4192 0.5822 0.154 Uiso 0.50 1 d PR
H9A H 0.0845 0.3785 0.5055 0.154 Uiso 0.50 1 d PR
Zn1 Zn 0.84178(5) 0.06205(3) 0.11214(3) 0.02793(15) Uani 1 1 d .

loop_
_atom_site_aniso_label
_atom_site_aniso_U_11
_atom_site_aniso_U_22
_atom_site_aniso_U_33
_atom_site_aniso_U_23
_atom_site_aniso_U_13
_atom_site_aniso_U_12
C1 0.058(3) 0.0270(19) 0.035(2) 0.0096(17) 0.0125(19) 0.0061(18)
C2 0.098(4) 0.029(2) 0.051(3) 0.016(2) 0.019(3) 0.015(2)
C3 0.089(4) 0.048(3) 0.052(3) 0.034(2) 0.014(3) 0.012(2)
C4 0.060(3) 0.048(3) 0.036(2) 0.021(2) 0.010(2) 0.003(2)
C5 0.036(2) 0.036(2) 0.031(2) 0.0133(16) 0.0095(17) -0.0003(16)
C6 0.036(2) 0.0274(19) 0.032(2) 0.0118(16) 0.0106(16) 0.0018(15)
C7 0.034(2) 0.0207(17) 0.0247(18) 0.0051(14) 0.0060(15) -0.0020(14)
C8 0.038(2) 0.0280(19) 0.0269(19) 0.0086(15) 0.0088(16) 0.0002(15)
C9 0.057(3) 0.031(2) 0.030(2) 0.0057(17) 0.0116(19) -0.0012(18)
C10 0.041(2) 0.0287(19) 0.0274(19) 0.0078(15) 0.0148(17) 0.0042(16)
C11 0.049(2) 0.036(2) 0.039(2) 0.0099(18) 0.021(2) 0.0015(18)
C12 0.043(2) 0.035(2) 0.033(2) 0.0152(17) 0.0080(18) -0.0009(17)
C13 0.070(3) 0.051(3) 0.051(3) 0.035(2) 0.021(2) 0.007(2)
C14 0.071(3) 0.037(2) 0.070(3) 0.032(2) 0.024(3) 0.015(2)
C15 0.063(3) 0.036(2) 0.063(3) 0.021(2) 0.028(2) 0.015(2)
C16 0.042(2) 0.030(2) 0.039(2) 0.0123(17) 0.0148(18) 0.0024(16)
C17 0.033(2) 0.0250(18) 0.030(2) 0.0111(15) 0.0082(16) -0.0003(14)
C18 0.034(2) 0.0263(18) 0.0290(19) 0.0108(15) 0.0134(16) 0.0020(15)
C19 0.031(2) 0.0211(17) 0.032(2) 0.0105(15) 0.0075(16) -0.0037(14)
C20 0.033(2) 0.0266(18) 0.039(2) 0.0180(17) 0.0079(18) 0.0024(15)
C21 0.058(3) 0.035(2) 0.054(3) 0.018(2) 0.006(2) 0.002(2)
C22 0.070(3) 0.041(3) 0.076(4) 0.032(3) 0.011(3) 0.010(2)
C23 0.058(3) 0.029(2) 0.101(4) 0.027(3) 0.015(3) 0.007(2)
C24 0.090(4) 0.030(3) 0.104(5) 0.004(3) -0.030(4) 0.000(3)
C25 0.071(3) 0.030(2) 0.070(3) 0.009(2) -0.016(3) 0.010(2)
C26 0.080(4) 0.030(3) 0.150(6) 0.034(3) 0.012(4) 0.004(3)
C27 0.054(3) 0.042(3) 0.086(4) 0.037(3) 0.002(3) 0.005(2)
C28 0.040(2) 0.029(2) 0.062(3) 0.023(2) -0.002(2) -0.0008(17)
C29 0.050(3) 0.032(2) 0.077(3) 0.024(2) 0.027(2) 0.0131(19)
C30 0.044(2) 0.035(2) 0.060(3) 0.022(2) 0.022(2) 0.0075(18)
C31 0.052(3) 0.028(2) 0.037(2) 0.0122(17) 0.0093(19) 0.0048(17)
C32 0.062(3) 0.036(2) 0.041(2) 0.0199(19) 0.005(2) 0.001(2)
N1 0.086(3) 0.0220(16) 0.0324(19) 0.0046(14) 0.0137(18) -0.0017(17)
N2 0.059(2) 0.043(2) 0.038(2) 0.0181(16) 0.0268(17) 0.0016(16)
N3 0.0350(18) 0.0239(16) 0.048(2) 0.0126(14) 0.0128(15) 0.0044(13)
N4 0.0361(18) 0.0236(15) 0.0430(19) 0.0158(14) 0.0091(15) 0.0035(13)
O1 0.0358(16) 0.0585(19) 0.0449(18) 0.0185(14) -0.0002(14) 0.0049(13)
O2 0.0376(15) 0.0300(14) 0.0396(16) 0.0082(12) 0.0168(12) 0.0055(11)
O3 0.0403(15) 0.0304(14) 0.0287(14) 0.0071(11) 0.0077(12) 0.0030(11)
O4 0.0346(15) 0.0312(14) 0.0457(17) 0.0093(12) 0.0077(13) 0.0053(11)
O5 0.105(3) 0.0358(16) 0.0302(17) 0.0040(13) 0.0149(17) -0.0085(16)
O6 0.081(2) 0.0523(19) 0.067(2) 0.0179(17) 0.053(2) 0.0140(17)
O7 0.068(5) 0.048(4) 0.070(5) -0.004(3) 0.004(4) -0.011(3)
O8 0.060(2) 0.116(3) 0.060(2) 0.057(2) 0.0133(18) -0.004(2)
O9 0.080(6) 0.042(4) 0.176(10) 0.022(5) 0.034(6) 0.030(4)
Zn1 0.0356(3) 0.0198(2) 0.0299(2) 0.00980(17) 0.00904(18) 0.00410(16)

loop_
_atom_type_symbol
_atom_type_description
_atom_type_scat_dispersion_real
_atom_type_scat_dispersion_imag
_atom_type_scat_source
C C 0.0033 0.0016 'International Tables Vol C Tables 4.2.6.8 and 6.1.1.4'
H H 0.0000 0.0000 'International Tables Vol C Tables 4.2.6.8 and 6.1.1.4'
N N 0.0061 0.0033 'International Tables Vol C Tables 4.2.6.8 and 6.1.1.4'
O O 0.0106 0.0060 'International Tables Vol C Tables 4.2.6.8 and 6.1.1.4'
Zn Zn 0.2839 1.4301 'International Tables Vol C Tables 4.2.6.8 and 6.1.1.4'

loop_
_geom_angle_atom_site_label_1
_geom_angle_atom_site_label_2
_geom_angle_atom_site_label_3
_geom_angle
_geom_angle_site_symmetry_1
_geom_angle_site_symmetry_3
C2 C1 C6 120.5(4) . .
C2 C1 N1 117.7(3) . .
C6 C1 N1 121.8(3) . .
C3 C2 C1 120.7(4) . .
C3 C2 H2 119.7 . .
C1 C2 H2 119.7 . .
C2 C3 C4 119.4(4) . .
C2 C3 H3 120.3 . .
C4 C3 H3 120.3 . .
C5 C4 C3 120.3(4) . .
C5 C4 H4 119.9 . .
C3 C4 H4 119.9 . .
C4 C5 C6 121.7(4) . .
C4 C5 H5 119.2 . .
C6 C5 H5 119.2 . .
C5 C6 C1 117.4(3) . .
C5 C6 C7 122.3(3) . .
C1 C6 C7 120.2(3) . .
C6 C7 C20 108.8(3) . .
C6 C7 C8 110.5(3) . .
C20 C7 C8 116.1(3) . .
C6 C7 C18 112.7(3) . .
C20 C7 C18 120.6(3) . .
C8 C7 C18 86.4(2) . .
C9 C8 C10 115.2(3) . .
C9 C8 C7 120.4(3) . .
C10 C8 C7 88.8(3) . .
C9 C8 H8 110.2 . .
C10 C8 H8 110.2 . .
C7 C8 H8 110.2 . .
O5 C9 N1 122.6(4) . .
O5 C9 C8 121.9(3) . .
N1 C9 C8 115.4(3) . .
C11 C10 C8 118.5(3) . .
C11 C10 C18 119.9(3) . .
C8 C10 C18 88.8(3) . .
C11 C10 H10 109.4 . .
C8 C10 H10 109.4 . .
C18 C10 H10 109.4 . .
O6 C11 N2 122.2(3) . .
O6 C11 C10 121.7(4) . .
N2 C11 C10 116.0(3) . .
C17 C12 C13 121.0(4) . .
C17 C12 N2 121.6(3) . .
C13 C12 N2 117.3(3) . .
C14 C13 C12 120.6(4) . .
C14 C13 H13 119.7 . .
C12 C13 H13 119.7 . .
C13 C14 C15 119.6(4) . .
C13 C14 H14 120.2 . .
C15 C14 H14 120.2 . .
C14 C15 C16 120.5(4) . .
C14 C15 H15 119.8 . .
C16 C15 H15 119.8 . .
C15 C16 C17 120.8(4) . .
C15 C16 H16 119.6 . .
C17 C16 H16 119.6 . .
C16 C17 C12 117.4(3) . .
C16 C17 C18 122.5(3) . .
C12 C17 C18 119.9(3) . .
C17 C18 C19 111.3(3) . .
C17 C18 C10 110.6(3) . .
C19 C18 C10 115.1(3) . .
C17 C18 C7 114.6(3) . .
C19 C18 C7 116.7(3) . .
C10 C18 C7 86.3(2) . .
O4 C19 O3 126.1(3) . .
O4 C19 C18 118.2(3) . .
O3 C19 C18 115.6(3) . .
O1 C20 O2 125.1(3) . .
O1 C20 C7 117.0(3) . .
O2 C20 C7 117.7(3) . .
N3 C21 C22 123.3(4) . .
N3 C21 H21 118.3 . .
C22 C21 H21 118.3 . .
C23 C22 C21 120.1(5) . .
C23 C22 H22 120.0 . .
C21 C22 H22 120.0 . .
C22 C23 C24 116.8(4) . .
C22 C23 C26 120.8(5) . .
C24 C23 C26 122.3(5) . .
C25 C24 C23 119.3(5) . .
C25 C24 H24 120.3 . .
C23 C24 H24 120.3 . .
N3 C25 C24 123.3(5) . .
N3 C25 H25 118.4 . .
C24 C25 H25 118.4 . .
C27 C26 C23 114.9(4) . .
C27 C26 H26A 108.5 . .
C23 C26 H26A 108.5 . .
C27 C26 H26B 108.5 . .
C23 C26 H26B 108.5 . .
H26A C26 H26B 107.5 . .
C26 C27 C28 110.1(4) . .
C26 C27 H27A 109.6 . .
C28 C27 H27A 109.6 . .
C26 C27 H27B 109.6 . .
C28 C27 H27B 109.6 . .
H27A C27 H27B 108.2 . .
C29 C28 C32 116.7(4) . .
C29 C28 C27 121.4(4) . .
C32 C28 C27 121.7(4) . .
C28 C29 C30 121.0(4) . .
C28 C29 H29 119.5 . .
C30 C29 H29 119.5 . .
N4 C30 C29 122.0(4) . .
N4 C30 H30 119.0 . .
C29 C30 H30 119.0 . .
N4 C31 C32 122.6(4) . .
N4 C31 H31 118.7 . .
C32 C31 H31 118.7 . .
C28 C32 C31 120.1(4) . .
C28 C32 H32 120.0 . .
C31 C32 H32 120.0 . .
C9 N1 C1 125.7(3) . .
C9 N1 H1 117.2 . .
C1 N1 H1 117.2 . .
C11 N2 C12 125.1(3) . .
C11 N2 H2A 117.5 . .
C12 N2 H2A 117.5 . .
C21 N3 C25 117.1(4) . .
C21 N3 Zn1 117.0(3) . .
C25 N3 Zn1 125.6(3) . .
C31 N4 C30 117.6(3) . .
C31 N4 Zn1 122.1(3) . 1_565
C30 N4 Zn1 120.3(3) . 1_565
C20 O2 Zn1 118.4(2) . .
C19 O3 Zn1 134.6(2) . 2_655
C19 O4 Zn1 147.5(2) . 1_455
H7A O7 H7B 126.8 . .
H8A O8 H8B 111.6 . .
H9B O9 H9A 115.6 . .
O3 Zn1 N4 110.80(11) 2_655 1_545
O3 Zn1 O2 92.87(10) 2_655 .
N4 Zn1 O2 96.46(11) 1_545 .
O3 Zn1 N3 99.24(12) 2_655 .
N4 Zn1 N3 148.92(13) 1_545 .
O2 Zn1 N3 89.63(11) . .
O3 Zn1 O4 103.87(10) 2_655 1_655
N4 Zn1 O4 83.51(11) 1_545 1_655
O2 Zn1 O4 162.15(10) . 1_655
N3 Zn1 O4 81.70(10) . 1_655

loop_
_geom_bond_atom_site_label_1
_geom_bond_atom_site_label_2
_geom_bond_distance
_geom_bond_site_symmetry_2
C1 C2 1.386(5) .
C1 C6 1.399(5) .
C1 N1 1.400(5) .
C2 C3 1.375(6) .
C2 H2 0.9300 .
C3 C4 1.379(6) .
C3 H3 0.9300 .
C4 C5 1.370(5) .
C4 H4 0.9300 .
C5 C6 1.394(5) .
C5 H5 0.9300 .
C6 C7 1.524(5) .
C7 C20 1.528(5) .
C7 C8 1.545(5) .
C7 C18 1.612(5) .
C8 C9 1.507(5) .
C8 C10 1.545(5) .
C8 H8 0.9800 .
C9 O5 1.223(5) .
C9 N1 1.338(5) .
C10 C11 1.490(5) .
C10 C18 1.546(5) .
C10 H10 0.9800 .
C11 O6 1.233(4) .
C11 N2 1.338(5) .
C12 C17 1.389(5) .
C12 C13 1.393(5) .
C12 N2 1.410(5) .
C13 C14 1.351(6) .
C13 H13 0.9300 .
C14 C15 1.377(6) .
C14 H14 0.9300 .
C15 C16 1.386(5) .
C15 H15 0.9300 .
C16 C17 1.389(5) .
C16 H16 0.9300 .
C17 C18 1.522(5) .
C18 C19 1.544(5) .
C19 O4 1.240(4) .
C19 O3 1.261(4) .
C20 O1 1.246(5) .
C20 O2 1.255(4) .
C21 N3 1.323(5) .
C21 C22 1.372(6) .
C21 H21 0.9300 .
C22 C23 1.366(7) .
C22 H22 0.9300 .
C23 C24 1.392(7) .
C23 C26 1.514(6) .
C24 C25 1.373(6) .
C24 H24 0.9300 .
C25 N3 1.326(5) .
C25 H25 0.9300 .
C26 C27 1.498(7) .
C26 H26A 0.9700 .
C26 H26B 0.9700 .
C27 C28 1.506(5) .
C27 H27A 0.9700 .
C27 H27B 0.9700 .
C28 C29 1.366(6) .
C28 C32 1.378(6) .
C29 C30 1.373(5) .
C29 H29 0.9300 .
C30 N4 1.339(5) .
C30 H30 0.9300 .
C31 N4 1.328(5) .
C31 C32 1.379(5) .
C31 H31 0.9300 .
C32 H32 0.9300 .
N1 H1 0.8600 .
N2 H2A 0.8600 .
N3 Zn1 2.062(3) .
N4 Zn1 2.049(3) 1_565
O2 Zn1 2.056(2) .
O3 Zn1 1.988(3) 2_655
O4 Zn1 2.263(3) 1_455
O7 H7A 0.8500 .
O7 H7B 0.8500 .
O8 H8A 0.8500 .
O8 H8B 0.8500 .
O9 H9B 0.8500 .
O9 H9A 0.8500 .
Zn1 O3 1.988(3) 2_655
Zn1 N4 2.049(3) 1_545
Zn1 O4 2.263(3) 1_655

loop_
_geom_hbond_atom_site_label_D
_geom_hbond_atom_site_label_H
_geom_hbond_atom_site_label_A
_geom_hbond_distance_DH
_geom_hbond_distance_HA
_geom_hbond_distance_DA
_geom_hbond_angle_DHA
_geom_hbond_site_symmetry_A
O8 H8B O6 0.85 2.08 2.860(4) 152.7 1_655
N1 H1 O5 0.86 2.06 2.914(4) 175.8 2_666
N2 H2A O8 0.86 2.02 2.868(4) 168.2 2_656
O8 H8A O1 0.85 1.91 2.752(4) 168.6 .
O7 H7B O9 0.85 2.12 2.783(10) 134.6 .

loop_
_geom_torsion_atom_site_label_1
_geom_torsion_atom_site_label_2
_geom_torsion_atom_site_label_3
_geom_torsion_atom_site_label_4
_geom_torsion
_geom_torsion_site_symmetry_4
C6 C1 C2 C3 -1.2(7) .
N1 C1 C2 C3 179.4(5) .
C1 C2 C3 C4 -0.3(8) .
C2 C3 C4 C5 0.3(7) .
C3 C4 C5 C6 1.2(7) .
C4 C5 C6 C1 -2.6(6) .
C4 C5 C6 C7 179.7(3) .
C2 C1 C6 C5 2.6(6) .
N1 C1 C6 C5 -178.1(4) .
C2 C1 C6 C7 -179.6(4) .
N1 C1 C6 C7 -0.3(6) .
C5 C6 C7 C20 66.5(4) .
C1 C6 C7 C20 -111.1(4) .
C5 C6 C7 C8 -164.8(3) .
C1 C6 C7 C8 17.6(5) .
C5 C6 C7 C18 -70.0(4) .
C1 C6 C7 C18 112.4(4) .
C6 C7 C8 C9 -28.8(5) .
C20 C7 C8 C9 95.7(4) .
C18 C7 C8 C9 -141.8(3) .
C6 C7 C8 C10 89.9(3) .
C20 C7 C8 C10 -145.5(3) .
C18 C7 C8 C10 -23.0(2) .
C10 C8 C9 O5 95.3(5) .
C7 C8 C9 O5 -160.3(4) .
C10 C8 C9 N1 -81.9(4) .
C7 C8 C9 N1 22.5(5) .
C9 C8 C10 C11 -89.0(4) .
C7 C8 C10 C11 147.7(3) .
C9 C8 C10 C18 147.3(3) .
C7 C8 C10 C18 24.0(2) .
C8 C10 C11 O6 94.3(5) .
C18 C10 C11 O6 -159.3(4) .
C8 C10 C11 N2 -84.8(4) .
C18 C10 C11 N2 21.6(6) .
C17 C12 C13 C14 -0.2(7) .
N2 C12 C13 C14 178.5(4) .
C12 C13 C14 C15 -1.2(8) .
C13 C14 C15 C16 1.3(8) .
C14 C15 C16 C17 0.0(7) .
C15 C16 C17 C12 -1.4(6) .
C15 C16 C17 C18 -177.1(4) .
C13 C12 C17 C16 1.5(6) .
N2 C12 C17 C16 -177.2(4) .
C13 C12 C17 C18 177.3(4) .
N2 C12 C17 C18 -1.3(6) .
C16 C17 C18 C19 66.5(4) .
C12 C17 C18 C19 -109.1(4) .
C16 C17 C18 C10 -164.2(3) .
C12 C17 C18 C10 20.2(5) .
C16 C17 C18 C7 -68.6(4) .
C12 C17 C18 C7 115.8(4) .
C11 C10 C18 C17 -30.6(5) .
C8 C10 C18 C17 92.0(3) .
C11 C10 C18 C19 96.7(4) .
C8 C10 C18 C19 -140.8(3) .
C11 C10 C18 C7 -145.5(4) .
C8 C10 C18 C7 -23.0(2) .
C6 C7 C18 C17 161.2(3) .
C20 C7 C18 C17 30.3(4) .
C8 C7 C18 C17 -88.0(3) .
C6 C7 C18 C19 28.5(4) .
C20 C7 C18 C19 -102.3(4) .
C8 C7 C18 C19 139.3(3) .
C6 C7 C18 C10 -87.7(3) .
C20 C7 C18 C10 141.4(3) .
C8 C7 C18 C10 23.0(3) .
C17 C18 C19 O4 122.8(3) .
C10 C18 C19 O4 -4.1(4) .
C7 C18 C19 O4 -103.1(3) .
C17 C18 C19 O3 -57.0(4) .
C10 C18 C19 O3 176.2(3) .
C7 C18 C19 O3 77.2(4) .
C6 C7 C20 O1 107.4(4) .
C8 C7 C20 O1 -18.0(4) .
C18 C7 C20 O1 -120.1(4) .
C6 C7 C20 O2 -68.6(4) .
C8 C7 C20 O2 165.9(3) .
C18 C7 C20 O2 63.9(4) .
N3 C21 C22 C23 -1.0(8) .
C21 C22 C23 C24 0.2(8) .
C21 C22 C23 C26 -178.2(5) .
C22 C23 C24 C25 -0.5(9) .
C26 C23 C24 C25 177.9(6) .
C23 C24 C25 N3 1.5(10) .
C22 C23 C26 C27 -124.1(6) .
C24 C23 C26 C27 57.6(9) .
C23 C26 C27 C28 158.0(5) .
C26 C27 C28 C29 -111.3(6) .
C26 C27 C28 C32 62.8(6) .
C32 C28 C29 C30 -0.8(7) .
C27 C28 C29 C30 173.6(4) .
C28 C29 C30 N4 0.9(7) .
C29 C28 C32 C31 0.0(6) .
C27 C28 C32 C31 -174.3(4) .
N4 C31 C32 C28 0.8(7) .
O5 C9 N1 C1 -179.9(4) .
C8 C9 N1 C1 -2.8(6) .
C2 C1 N1 C9 170.8(4) .
C6 C1 N1 C9 -8.5(7) .
O6 C11 N2 C12 -179.1(4) .
C10 C11 N2 C12 0.0(6) .
C17 C12 N2 C11 -10.6(6) .
C13 C12 N2 C11 170.7(4) .
C22 C21 N3 C25 1.9(7) .
C22 C21 N3 Zn1 176.0(4) .
C24 C25 N3 C21 -2.2(8) .
C24 C25 N3 Zn1 -175.7(5) .
C32 C31 N4 C30 -0.7(6) .
C32 C31 N4 Zn1 177.8(3) 1_565
C29 C30 N4 C31 -0.1(6) .
C29 C30 N4 Zn1 -178.6(3) 1_565
O1 C20 O2 Zn1 -16.2(5) .
C7 C20 O2 Zn1 159.5(2) .
O4 C19 O3 Zn1 10.4(5) 2_655
C18 C19 O3 Zn1 -169.9(2) 2_655
O3 C19 O4 Zn1 70.4(6) 1_455
C18 C19 O4 Zn1 -109.3(4) 1_455
C20 O2 Zn1 O3 -159.1(2) 2_655
C20 O2 Zn1 N4 89.6(3) 1_545
C20 O2 Zn1 N3 -59.9(3) .
C20 O2 Zn1 O4 0.7(5) 1_655
C21 N3 Zn1 O3 21.6(3) 2_655
C25 N3 Zn1 O3 -164.9(4) 2_655
C21 N3 Zn1 N4 -173.2(3) 1_545
C25 N3 Zn1 N4 0.3(5) 1_545
C21 N3 Zn1 O2 -71.2(3) .
C25 N3 Zn1 O2 102.3(4) .
C21 N3 Zn1 O4 124.4(3) 1_655
C25 N3 Zn1 O4 -62.1(4) 1_655
